data_7109305
loop_
_publ_author_name
'Shoko Hachiya'
'Yoshio Kasashima'
'Fumitoshi Yagishita'
'Takashi Mino'
'Hyuma Masuc'
'Masami Sakamoto'

_publ_section_title
;
 Asymmetric transformation by dynamic crystallization of achiral
 succinimides
;
_journal_name_full Chem.Commun.
_journal_page_first 4776
_journal_paper_doi 10.1039/c3cc41678j
_journal_volume 49
_journal_year 2013
_chemical_formula_sum 'C24 H21 N O2'
_chemical_formula_weight 355.42
_chemical_name_systematic
;
?
;
_space_group_IT_number 61
_symmetry_cell_setting orthorhombic
_symmetry_space_group_name_Hall '-P 2ac 2ab'
_symmetry_space_group_name_H-M 'P b c a'
_atom_sites_solution_hydrogens geom
_atom_sites_solution_primary direct
_atom_sites_solution_secondary difmap
_audit_creation_method SHELXL-97
_cell_angle_alpha 90.00
_cell_angle_beta 90.00
_cell_angle_gamma 90.00
_cell_formula_units_Z 8
_cell_length_a 11.729(4)
_cell_length_b 8.588(3)
_cell_length_c 37.580(13)
_cell_measurement_reflns_used 1101
_cell_measurement_temperature 173
_cell_measurement_theta_max 18.10
_cell_measurement_theta_min 2.99
_cell_volume 3785(2)
_computing_cell_refinement 'Bruker SAINT'
_computing_data_collection 'Bruker APEX2'
_computing_data_reduction 'Bruker SAINT'
_computing_molecular_graphics 'Bruker SHELXTL'
_computing_publication_material 'Bruker SHELXTL'
_computing_structure_refinement 'SHELXL-97 (Sheldrick, 2008)'
_computing_structure_solution 'SHELXS-97 (Sheldrick, 2008)'
_diffrn_ambient_temperature 173
_diffrn_detector_area_resol_mean 8.333
_diffrn_measured_fraction_theta_full 1.000
_diffrn_measured_fraction_theta_max 0.990
_diffrn_measurement_device_type 'Bruker APEX-II CCD'
_diffrn_measurement_method '\f and \w scans'
_diffrn_radiation_monochromator graphite
_diffrn_radiation_source 'fine-focus sealed tube'
_diffrn_radiation_type MoK\a
_diffrn_radiation_wavelength 0.71073
_diffrn_reflns_av_R_equivalents 0.1039
_diffrn_reflns_av_sigmaI/netI 0.0893
_diffrn_reflns_limit_h_max 13
_diffrn_reflns_limit_h_min -14
_diffrn_reflns_limit_k_max 10
_diffrn_reflns_limit_k_min -10
_diffrn_reflns_limit_l_max 30
_diffrn_reflns_limit_l_min -45
_diffrn_reflns_number 17200
_diffrn_reflns_theta_full 25.50
_diffrn_reflns_theta_max 25.80
_diffrn_reflns_theta_min 1.08
_exptl_absorpt_coefficient_mu 0.079
_exptl_absorpt_correction_T_max 0.9883
_exptl_absorpt_correction_T_min 0.9729
_exptl_absorpt_correction_type empirical
_exptl_absorpt_process_details 'SADABS Sheldrick 1996'
_exptl_crystal_colour colourless
_exptl_crystal_density_diffrn 1.247
_exptl_crystal_density_method 'not measured'
_exptl_crystal_description prismatic
_exptl_crystal_F_000 1504
_exptl_crystal_size_max 0.35
_exptl_crystal_size_mid 0.20
_exptl_crystal_size_min 0.15
_refine_diff_density_max 0.261
_refine_diff_density_min -0.256
_refine_diff_density_rms 0.062
_refine_ls_extinction_method none
_refine_ls_goodness_of_fit_ref 1.107
_refine_ls_hydrogen_treatment constr
_refine_ls_matrix_type full
_refine_ls_number_parameters 246
_refine_ls_number_reflns 3613
_refine_ls_number_restraints 0
_refine_ls_restrained_S_all 1.107
_refine_ls_R_factor_all 0.1671
_refine_ls_R_factor_gt 0.1009
_refine_ls_shift/su_max 0.000
_refine_ls_shift/su_mean 0.000
_refine_ls_structure_factor_coef Fsqd
_refine_ls_weighting_details 'calc w=1/[\s^2^(Fo^2^)+(0.0614P)^2^+9.8338P] where P=(Fo^2^+2Fc^2^)/3'
_refine_ls_weighting_scheme calc
_refine_ls_wR_factor_gt 0.2307
_refine_ls_wR_factor_ref 0.2534
_reflns_number_gt 2046
_reflns_number_total 3613
_reflns_threshold_expression >2sigma(I)
_cod_data_source_file c3cc41678j.txt
_cod_data_source_block saka416_bca_y
_cod_original_sg_symbol_H-M Pbca
_cod_database_code 7109305

loop_
_symmetry_equiv_pos_as_xyz
'x, y, z'
'-x+1/2, -y, z+1/2'
'-x, y+1/2, -z+1/2'
'x+1/2, -y+1/2, -z'
'-x, -y, -z'
'x-1/2, y, -z-1/2'
'x, -y-1/2, z-1/2'
'-x-1/2, y-1/2, z'

loop_
_atom_site_label
_atom_site_type_symbol
_atom_site_fract_x
_atom_site_fract_y
_atom_site_fract_z
_atom_site_U_iso_or_equiv
_atom_site_adp_type
_atom_site_occupancy
_atom_site_symmetry_multiplicity
_atom_site_calc_flag
_atom_site_refinement_flags
C1 C 0.9568(4) -0.0491(6) 0.65292(16) 0.0452(13) Uani 1 1 d .
C2 C 0.9286(4) -0.0134(5) 0.61466(14) 0.0404(13) Uani 1 1 d .
H2 H 0.8926 -0.1075 0.6037 0.048 Uiso 1 1 calc R
C3 C 0.8373(4) 0.1182(5) 0.61732(13) 0.0362(11) Uani 1 1 d .
H3 H 0.8764 0.2181 0.6112 0.043 Uiso 1 1 calc R
C4 C 0.8084(4) 0.1253(6) 0.65654(14) 0.0401(12) Uani 1 1 d .
C5 C 1.0326(4) 0.0320(6) 0.59277(14) 0.0401(12) Uani 1 1 d .
C6 C 1.1145(4) 0.1322(6) 0.60672(15) 0.0451(13) Uani 1 1 d .
H6 H 1.1069 0.1684 0.6305 0.054 Uiso 1 1 calc R
C7 C 1.2066(4) 0.1798(7) 0.58666(17) 0.0568(16) Uani 1 1 d .
H7 H 1.2618 0.2480 0.5966 0.068 Uiso 1 1 calc R
C8 C 1.2180(5) 0.1285(8) 0.55232(18) 0.0693(19) Uani 1 1 d .
H8 H 1.2808 0.1622 0.5383 0.083 Uiso 1 1 calc R
C9 C 1.1370(6) 0.0260(8) 0.53771(17) 0.0700(19) Uani 1 1 d .
H9 H 1.1457 -0.0127 0.5142 0.084 Uiso 1 1 calc R
C10 C 1.0454(5) -0.0168(6) 0.55808(16) 0.0527(15) Uani 1 1 d .
H10 H 0.9888 -0.0823 0.5479 0.063 Uiso 1 1 calc R
C11 C 0.7361(4) 0.1026(5) 0.59227(13) 0.0379(12) Uani 1 1 d .
C12 C 0.6330(4) 0.0364(6) 0.60387(14) 0.0410(12) Uani 1 1 d .
H12 H 0.6256 0.0029 0.6279 0.049 Uiso 1 1 calc R
C13 C 0.5416(4) 0.0193(6) 0.58045(16) 0.0485(14) Uani 1 1 d .
H13 H 0.4718 -0.0239 0.5886 0.058 Uiso 1 1 calc R
C14 C 0.5526(5) 0.0652(7) 0.54546(16) 0.0530(15) Uani 1 1 d .
H14 H 0.4908 0.0523 0.5294 0.064 Uiso 1 1 calc R
C15 C 0.6547(5) 0.1307(8) 0.53369(15) 0.0594(16) Uani 1 1 d .
H15 H 0.6622 0.1617 0.5095 0.071 Uiso 1 1 calc R
C16 C 0.7461(5) 0.1511(6) 0.55712(14) 0.0499(14) Uani 1 1 d .
H16 H 0.8148 0.1979 0.5491 0.060 Uiso 1 1 calc R
C17 C 0.8863(5) 0.0224(7) 0.71370(15) 0.0554(15) Uani 1 1 d .
H17A H 0.9453 -0.0540 0.7208 0.066 Uiso 1 1 calc R
H17B H 0.8119 -0.0162 0.7225 0.066 Uiso 1 1 calc R
C18 C 0.9124(5) 0.1790(7) 0.73157(15) 0.0539(15) Uani 1 1 d .
H18A H 0.8426 0.2438 0.7315 0.065 Uiso 1 1 calc R
H18B H 0.9340 0.1604 0.7567 0.065 Uiso 1 1 calc R
C19 C 1.0071(4) 0.2673(6) 0.71331(13) 0.0394(12) Uani 1 1 d .
C20 C 1.1200(4) 0.2141(6) 0.71477(14) 0.0443(13) Uani 1 1 d .
H20 H 1.1375 0.1237 0.7283 0.053 Uiso 1 1 calc R
C21 C 1.2063(4) 0.2906(6) 0.69693(15) 0.0504(14) Uani 1 1 d .
H21 H 1.2819 0.2513 0.6980 0.060 Uiso 1 1 calc R
C22 C 1.1835(4) 0.4249(6) 0.67743(15) 0.0479(14) Uani 1 1 d .
H22 H 1.2430 0.4770 0.6651 0.058 Uiso 1 1 calc R
C23 C 1.0727(5) 0.4820(6) 0.67620(15) 0.0542(15) Uani 1 1 d .
H23 H 1.0562 0.5742 0.6632 0.065 Uiso 1 1 calc R
C24 C 0.9850(5) 0.4026(6) 0.69426(15) 0.0491(14) Uani 1 1 d .
H24 H 0.9094 0.4423 0.6934 0.059 Uiso 1 1 calc R
N1 N 0.8828(3) 0.0316(5) 0.67527(11) 0.0403(10) Uani 1 1 d .
O1 O 1.0331(3) -0.1334(4) 0.66420(11) 0.0572(11) Uani 1 1 d .
O2 O 0.7314(3) 0.2023(4) 0.67027(10) 0.0535(10) Uani 1 1 d .

loop_
_atom_site_aniso_label
_atom_site_aniso_U_11
_atom_site_aniso_U_22
_atom_site_aniso_U_33
_atom_site_aniso_U_23
_atom_site_aniso_U_13
_atom_site_aniso_U_12
C1 0.039(3) 0.026(3) 0.071(4) 0.007(3) 0.004(3) -0.009(2)
C2 0.028(2) 0.026(2) 0.066(4) -0.006(2) -0.005(2) 0.001(2)
C3 0.031(2) 0.023(2) 0.055(3) 0.003(2) -0.001(2) 0.002(2)
C4 0.024(2) 0.035(3) 0.062(4) 0.001(3) -0.003(2) 0.001(2)
C5 0.028(2) 0.032(3) 0.060(3) -0.002(2) -0.004(2) 0.002(2)
C6 0.036(3) 0.042(3) 0.057(3) 0.001(3) -0.001(3) -0.002(2)
C7 0.034(3) 0.059(4) 0.077(4) 0.012(3) -0.006(3) -0.003(3)
C8 0.050(4) 0.082(5) 0.076(5) 0.024(4) 0.018(3) 0.011(4)
C9 0.075(5) 0.077(5) 0.059(4) -0.007(4) 0.008(4) 0.017(4)
C10 0.052(3) 0.045(3) 0.061(4) -0.014(3) 0.001(3) 0.008(3)
C11 0.039(3) 0.027(2) 0.047(3) -0.005(2) -0.002(2) 0.003(2)
C12 0.040(3) 0.031(3) 0.052(3) 0.002(2) -0.002(2) -0.001(2)
C13 0.039(3) 0.040(3) 0.067(4) -0.004(3) -0.004(3) 0.004(3)
C14 0.040(3) 0.062(4) 0.058(4) -0.015(3) -0.013(3) 0.015(3)
C15 0.053(3) 0.079(4) 0.047(3) 0.007(3) 0.000(3) 0.011(3)
C16 0.044(3) 0.052(3) 0.054(3) 0.007(3) 0.005(3) 0.011(3)
C17 0.044(3) 0.061(4) 0.062(4) 0.020(3) 0.002(3) -0.015(3)
C18 0.052(3) 0.065(4) 0.044(3) 0.003(3) 0.002(3) 0.009(3)
C19 0.034(3) 0.043(3) 0.041(3) -0.003(2) 0.001(2) 0.007(2)
C20 0.036(3) 0.036(3) 0.062(4) -0.002(3) -0.008(3) 0.007(2)
C21 0.038(3) 0.048(3) 0.066(4) -0.011(3) -0.007(3) -0.002(3)
C22 0.043(3) 0.034(3) 0.067(4) -0.006(3) -0.010(3) -0.008(2)
C23 0.064(4) 0.036(3) 0.063(4) 0.002(3) -0.014(3) -0.001(3)
C24 0.050(3) 0.039(3) 0.058(4) -0.008(3) -0.016(3) 0.009(3)
N1 0.036(2) 0.034(2) 0.051(3) 0.009(2) -0.004(2) -0.0006(19)
O1 0.041(2) 0.036(2) 0.095(3) 0.023(2) -0.008(2) 0.0070(18)
O2 0.0345(19) 0.056(2) 0.070(3) -0.012(2) -0.0039(18) 0.0049(18)

loop_
_atom_type_symbol
_atom_type_description
_atom_type_scat_dispersion_real
_atom_type_scat_dispersion_imag
_atom_type_scat_source
C C 0.0033 0.0016 'International Tables Vol C Tables 4.2.6.8 and 6.1.1.4'
H H 0.0000 0.0000 'International Tables Vol C Tables 4.2.6.8 and 6.1.1.4'
N N 0.0061 0.0033 'International Tables Vol C Tables 4.2.6.8 and 6.1.1.4'
O O 0.0106 0.0060 'International Tables Vol C Tables 4.2.6.8 and 6.1.1.4'

loop_
_geom_angle_atom_site_label_1
_geom_angle_atom_site_label_2
_geom_angle_atom_site_label_3
_geom_angle
O1 C1 N1 122.7(5)
O1 C1 C2 127.6(5)
N1 C1 C2 109.7(4)
C1 C2 C5 113.1(4)
C1 C2 C3 103.7(4)
C5 C2 C3 113.5(4)
C1 C2 H2 108.8
C5 C2 H2 108.8
C3 C2 H2 108.8
C4 C3 C11 115.5(4)
C4 C3 C2 104.2(4)
C11 C3 C2 115.6(4)
C4 C3 H3 107.0
C11 C3 H3 107.0
C2 C3 H3 107.0
O2 C4 N1 124.3(5)
O2 C4 C3 126.4(4)
N1 C4 C3 109.3(4)
C10 C5 C6 118.0(5)
C10 C5 C2 121.4(5)
C6 C5 C2 120.5(5)
C7 C6 C5 121.2(5)
C7 C6 H6 119.4
C5 C6 H6 119.4
C8 C7 C6 119.8(6)
C8 C7 H7 120.1
C6 C7 H7 120.1
C7 C8 C9 120.2(6)
C7 C8 H8 119.9
C9 C8 H8 119.9
C10 C9 C8 118.7(6)
C10 C9 H9 120.7
C8 C9 H9 120.7
C9 C10 C5 122.2(6)
C9 C10 H10 118.9
C5 C10 H10 118.9
C16 C11 C12 119.3(5)
C16 C11 C3 119.7(5)
C12 C11 C3 121.0(5)
C13 C12 C11 120.5(5)
C13 C12 H12 119.7
C11 C12 H12 119.7
C14 C13 C12 120.0(5)
C14 C13 H13 120.0
C12 C13 H13 120.0
C13 C14 C15 119.9(5)
C13 C14 H14 120.1
C15 C14 H14 120.1
C14 C15 C16 120.6(5)
C14 C15 H15 119.7
C16 C15 H15 119.7
C11 C16 C15 119.7(5)
C11 C16 H16 120.2
C15 C16 H16 120.2
N1 C17 C18 113.2(4)
N1 C17 H17A 108.9
C18 C17 H17A 108.9
N1 C17 H17B 108.9
C18 C17 H17B 108.9
H17A C17 H17B 107.7
C19 C18 C17 112.8(4)
C19 C18 H18A 109.0
C17 C18 H18A 109.0
C19 C18 H18B 109.0
C17 C18 H18B 109.0
H18A C18 H18B 107.8
C24 C19 C20 118.0(5)
C24 C19 C18 121.1(5)
C20 C19 C18 120.9(5)
C21 C20 C19 121.2(5)
C21 C20 H20 119.4
C19 C20 H20 119.4
C20 C21 C22 120.6(5)
C20 C21 H21 119.7
C22 C21 H21 119.7
C23 C22 C21 119.3(5)
C23 C22 H22 120.4
C21 C22 H22 120.4
C22 C23 C24 119.8(5)
C22 C23 H23 120.1
C24 C23 H23 120.1
C19 C24 C23 121.1(5)
C19 C24 H24 119.4
C23 C24 H24 119.4
C4 N1 C1 112.1(4)
C4 N1 C17 124.0(4)
C1 N1 C17 123.8(4)

loop_
_geom_bond_atom_site_label_1
_geom_bond_atom_site_label_2
_geom_bond_distance
C1 O1 1.227(6)
C1 N1 1.392(6)
C1 C2 1.507(7)
C2 C5 1.522(7)
C2 C3 1.560(6)
C2 H2 1.0000
C3 C4 1.514(7)
C3 C11 1.521(6)
C3 H3 1.0000
C4 O2 1.233(5)
C4 N1 1.380(6)
C5 C10 1.378(7)
C5 C6 1.393(7)
C6 C7 1.379(7)
C6 H6 0.9500
C7 C8 1.370(8)
C7 H7 0.9500
C8 C9 1.406(9)
C8 H8 0.9500
C9 C10 1.370(8)
C9 H9 0.9500
C10 H10 0.9500
C11 C16 1.390(7)
C11 C12 1.405(7)
C12 C13 1.395(7)
C12 H12 0.9500
C13 C14 1.379(8)
C13 H13 0.9500
C14 C15 1.394(8)
C14 H14 0.9500
C15 C16 1.399(7)
C15 H15 0.9500
C16 H16 0.9500
C17 N1 1.447(7)
C17 C18 1.534(8)
C17 H17A 0.9900
C17 H17B 0.9900
C18 C19 1.510(7)
C18 H18A 0.9900
C18 H18B 0.9900
C19 C24 1.390(7)
C19 C20 1.401(6)
C20 C21 1.380(7)
C20 H20 0.9500
C21 C22 1.392(7)
C21 H21 0.9500
C22 C23 1.390(7)
C22 H22 0.9500
C23 C24 1.408(8)
C23 H23 0.9500
C24 H24 0.9500

loop_
_geom_torsion_atom_site_label_1
_geom_torsion_atom_site_label_2
_geom_torsion_atom_site_label_3
_geom_torsion_atom_site_label_4
_geom_torsion
O1 C1 C2 C5 -48.3(7)
N1 C1 C2 C5 130.8(4)
O1 C1 C2 C3 -171.7(4)
N1 C1 C2 C3 7.4(5)
C1 C2 C3 C4 -9.2(5)
C5 C2 C3 C4 -132.2(4)
C1 C2 C3 C11 -137.1(4)
C5 C2 C3 C11 99.8(5)
C11 C3 C4 O2 -44.1(7)
C2 C3 C4 O2 -172.1(5)
C11 C3 C4 N1 136.3(4)
C2 C3 C4 N1 8.3(5)
C1 C2 C5 C10 141.3(5)
C3 C2 C5 C10 -100.9(5)
C1 C2 C5 C6 -42.5(6)
C3 C2 C5 C6 75.3(6)
C10 C5 C6 C7 -0.8(7)
C2 C5 C6 C7 -177.1(5)
C5 C6 C7 C8 0.2(8)
C6 C7 C8 C9 -0.8(9)
C7 C8 C9 C10 2.0(9)
C8 C9 C10 C5 -2.7(9)
C6 C5 C10 C9 2.1(8)
C2 C5 C10 C9 178.4(5)
C4 C3 C11 C16 156.4(4)
C2 C3 C11 C16 -81.5(6)
C4 C3 C11 C12 -25.0(6)
C2 C3 C11 C12 97.0(5)
C16 C11 C12 C13 0.0(7)
C3 C11 C12 C13 -178.5(4)
C11 C12 C13 C14 1.1(8)
C12 C13 C14 C15 -0.9(8)
C13 C14 C15 C16 -0.3(9)
C12 C11 C16 C15 -1.2(8)
C3 C11 C16 C15 177.3(5)
C14 C15 C16 C11 1.4(9)
N1 C17 C18 C19 -43.6(6)
C17 C18 C19 C24 110.0(6)
C17 C18 C19 C20 -69.3(6)
C24 C19 C20 C21 -2.0(8)
C18 C19 C20 C21 177.3(5)
C19 C20 C21 C22 1.1(8)
C20 C21 C22 C23 0.3(8)
C21 C22 C23 C24 -0.8(8)
C20 C19 C24 C23 1.6(8)
C18 C19 C24 C23 -177.8(5)
C22 C23 C24 C19 -0.2(8)
O2 C4 N1 C1 176.4(4)
C3 C4 N1 C1 -3.9(5)
O2 C4 N1 C17 -5.7(7)
C3 C4 N1 C17 174.0(4)
O1 C1 N1 C4 176.7(4)
C2 C1 N1 C4 -2.5(5)
O1 C1 N1 C17 -1.2(7)
C2 C1 N1 C17 179.6(4)
C18 C17 N1 C4 -59.9(6)
C18 C17 N1 C1 117.8(5)
